data_7239193
loop_
_publ_author_name
'Jia, Hong-Li'
'Li, Guang-Hua'
'Ding, Hong'
'Gao, Zhong-Min'
'Zeng, Guang'
'Yu, Jie-Hui'
'Xu, Ji-Qing'

_publ_section_title
;
 New halo(pseudohalo)cadmates templated by protonatated
 N-heterocyclic/diamine molecules
;
_journal_issue 37
_journal_name_full 'RSC Advances'
_journal_page_first 16416
_journal_paper_doi 10.1039/c3ra43421d
_journal_volume 3
_journal_year 2013
_chemical_formula_sum 'C16 H12 Cd N6 S4'
_chemical_formula_weight 528.96
_space_group_IT_number 14
_space_group_name_Hall '-P 2ybc'
_space_group_name_H-M_alt 'P 1 21/c 1'
_symmetry_cell_setting monoclinic
_symmetry_space_group_name_H-M 'P 1 21/c 1'
_atom_sites_solution_hydrogens geom
_atom_sites_solution_primary direct
_atom_sites_solution_secondary difmap
_audit_creation_method SHELXL-97
_cell_angle_alpha 90.00
_cell_angle_beta 98.44(3)
_cell_angle_gamma 90.00
_cell_formula_units_Z 2
_cell_length_a 5.8652(12)
_cell_length_b 11.593(2)
_cell_length_c 15.295(3)
_cell_measurement_temperature 293(2)
_cell_volume 1028.7(4)
_computing_cell_refinement 'Bruker SMAR'
_computing_data_collection 'Bruker SMAR'
_computing_data_reduction 'Bruker SMAR'
_computing_structure_refinement 'SHELXL-97 (Sheldrick, 1997)'
_computing_structure_solution 'SHELXS-97 (Sheldrick, 1990)'
_diffrn_ambient_temperature 293(2)
_diffrn_detector_area_resol_mean 9.00cm
_diffrn_measured_fraction_theta_full 0.987
_diffrn_measured_fraction_theta_max 0.987
_diffrn_measurement_device_type 'CCD area detector'
_diffrn_measurement_method 'phi and omega scans'
_diffrn_radiation_monochromator graphite
_diffrn_radiation_source 'fine-focus sealed tube'
_diffrn_radiation_type MoK\a
_diffrn_radiation_wavelength 0.71073
_diffrn_reflns_av_R_equivalents 0.0247
_diffrn_reflns_av_sigmaI/netI 0.0211
_diffrn_reflns_limit_h_max 7
_diffrn_reflns_limit_h_min -7
_diffrn_reflns_limit_k_max 12
_diffrn_reflns_limit_k_min -15
_diffrn_reflns_limit_l_max 19
_diffrn_reflns_limit_l_min -19
_diffrn_reflns_number 9609
_diffrn_reflns_theta_full 27.48
_diffrn_reflns_theta_max 27.48
_diffrn_reflns_theta_min 3.22
_diffrn_standards_decay_% none
_diffrn_standards_interval_count none
_diffrn_standards_interval_time none
_diffrn_standards_number none
_exptl_absorpt_coefficient_mu 1.481
_exptl_absorpt_correction_T_max 0.862
_exptl_absorpt_correction_T_min 0.837
_exptl_absorpt_correction_type empirical
_exptl_absorpt_process_details SADABS
_exptl_crystal_colour yellow
_exptl_crystal_density_diffrn 1.708
_exptl_crystal_density_method 'not measured'
_exptl_crystal_description needle
_exptl_crystal_F_000 524
_exptl_crystal_size_max 0.13
_exptl_crystal_size_mid 0.10
_exptl_crystal_size_min 0.10
_refine_diff_density_max 0.449
_refine_diff_density_min -0.348
_refine_diff_density_rms 0.054
_refine_ls_extinction_coef 0.0305(14)
_refine_ls_extinction_expression Fc^*^=kFc[1+0.001xFc^2^\l^3^/sin(2\q)]^-1/4^
_refine_ls_extinction_method SHELXL
_refine_ls_goodness_of_fit_ref 1.128
_refine_ls_hydrogen_treatment mixed
_refine_ls_matrix_type full
_refine_ls_number_parameters 143
_refine_ls_number_reflns 2326
_refine_ls_number_restraints 12
_refine_ls_restrained_S_all 1.140
_refine_ls_R_factor_all 0.0222
_refine_ls_R_factor_gt 0.0206
_refine_ls_shift/su_max 0.001
_refine_ls_shift/su_mean 0.000
_refine_ls_structure_factor_coef Fsqd
_refine_ls_weighting_details 'calc w=1/[\s^2^(Fo^2^)+(0.0185P)^2^+0.3408P] where P=(Fo^2^+2Fc^2^)/3'
_refine_ls_weighting_scheme calc
_refine_ls_wR_factor_gt 0.0488
_refine_ls_wR_factor_ref 0.0495
_reflns_number_gt 2162
_reflns_number_total 2326
_reflns_threshold_expression >2sigma(I)
_cod_data_source_file c3ra43421d.txt
_cod_data_source_block 1
_cod_original_sg_symbol_H-M P2(1)/c
_cod_database_code 7239193

loop_
_symmetry_equiv_pos_as_xyz
'x, y, z'
'-x, y+1/2, -z+1/2'
'-x, -y, -z'
'x, -y-1/2, z-1/2'

loop_
_atom_site_label
_atom_site_type_symbol
_atom_site_fract_x
_atom_site_fract_y
_atom_site_fract_z
_atom_site_U_iso_or_equiv
_atom_site_adp_type
_atom_site_occupancy
_atom_site_symmetry_multiplicity
_atom_site_calc_flag
_atom_site_refinement_flags
Cd1 Cd 0.0000 0.5000 0.5000 0.03335(8) Uani 1 2 d S
S1 S 0.11766(9) 0.25413(5) 0.77346(3) 0.04924(14) Uani 1 1 d .
S2 S 0.26978(7) 0.67860(4) 0.57475(3) 0.04027(12) Uani 1 1 d .
N1 N 0.0255(4) 0.40777(19) 0.63366(13) 0.0683(6) Uani 1 1 d U
N2 N 0.6918(3) 0.60320(16) 0.53315(14) 0.0568(5) Uani 1 1 d .
N3 N 0.6260(3) 0.38839(18) 0.19981(13) 0.0559(5) Uani 1 1 d .
H3 H 0.735(6) 0.365(3) 0.227(2) 0.080 Uiso 1 1 d .
C1 C 0.0640(3) 0.34301(17) 0.69059(11) 0.0415(4) Uani 1 1 d U
C2 C 0.5170(3) 0.63282(15) 0.55012(12) 0.0362(4) Uani 1 1 d .
C3 C 0.0471(4) 0.52023(18) 0.03869(15) 0.0474(4) Uani 1 1 d .
H3A H -0.032(5) 0.588(3) 0.0635(18) 0.080 Uiso 1 1 d .
C4 C 0.5656(5) 0.3394(3) 0.12194(17) 0.0682(7) Uani 1 1 d .
H4 H 0.645(6) 0.283(3) 0.1091(19) 0.080 Uiso 1 1 d .
C5 C 0.3798(5) 0.3790(2) 0.06682(15) 0.0628(6) Uani 1 1 d .
H5 H 0.330(5) 0.341(3) 0.009(2) 0.080 Uiso 1 1 d .
C6 C 0.2537(3) 0.47126(17) 0.09176(13) 0.0426(4) Uani 1 1 d .
C7 C 0.3264(4) 0.52092(19) 0.17367(15) 0.0508(5) Uani 1 1 d .
H7 H 0.242(5) 0.582(3) 0.1938(19) 0.080 Uiso 1 1 d .
C8 C 0.5112(5) 0.4766(2) 0.22713(16) 0.0565(6) Uani 1 1 d .
H8 H 0.553(6) 0.505(2) 0.282(2) 0.080 Uiso 1 1 d .

loop_
_atom_site_aniso_label
_atom_site_aniso_U_11
_atom_site_aniso_U_22
_atom_site_aniso_U_33
_atom_site_aniso_U_23
_atom_site_aniso_U_13
_atom_site_aniso_U_12
Cd1 0.02526(10) 0.04277(12) 0.03232(11) 0.00543(6) 0.00517(6) 0.00439(6)
S1 0.0447(3) 0.0554(3) 0.0468(3) 0.0145(2) 0.0040(2) 0.0026(2)
S2 0.0302(2) 0.0436(2) 0.0477(2) -0.00761(19) 0.00797(17) 0.00457(17)
N1 0.0795(14) 0.0760(13) 0.0453(10) 0.0191(9) -0.0044(9) -0.0160(11)
N2 0.0315(8) 0.0528(10) 0.0875(14) -0.0200(9) 0.0129(8) -0.0010(7)
N3 0.0406(9) 0.0638(12) 0.0579(11) 0.0167(9) -0.0107(8) 0.0028(8)
C1 0.0375(9) 0.0514(10) 0.0348(8) 0.0019(7) 0.0028(7) -0.0074(8)
C2 0.0298(8) 0.0343(8) 0.0442(9) -0.0062(7) 0.0043(7) -0.0025(6)
C3 0.0477(11) 0.0427(11) 0.0492(11) -0.0017(8) -0.0021(9) 0.0051(8)
C4 0.0690(16) 0.0728(16) 0.0609(14) 0.0004(12) 0.0032(12) 0.0326(13)
C5 0.0730(15) 0.0654(14) 0.0458(11) -0.0079(10) -0.0048(10) 0.0219(12)
C6 0.0405(9) 0.0414(9) 0.0434(10) 0.0050(7) -0.0026(8) -0.0003(8)
C7 0.0575(13) 0.0416(10) 0.0504(11) -0.0025(8) -0.0021(10) 0.0026(9)
C8 0.0639(14) 0.0517(12) 0.0477(11) 0.0026(9) -0.0130(10) -0.0091(10)

loop_
_atom_type_symbol
_atom_type_description
_atom_type_scat_dispersion_real
_atom_type_scat_dispersion_imag
_atom_type_scat_source
C C 0.0033 0.0016 'International Tables Vol C Tables 4.2.6.8 and 6.1.1.4'
H H 0.0000 0.0000 'International Tables Vol C Tables 4.2.6.8 and 6.1.1.4'
N N 0.0061 0.0033 'International Tables Vol C Tables 4.2.6.8 and 6.1.1.4'
S S 0.1246 0.1234 'International Tables Vol C Tables 4.2.6.8 and 6.1.1.4'
Cd Cd -0.8075 1.2024 'International Tables Vol C Tables 4.2.6.8 and 6.1.1.4'

loop_
_geom_angle_atom_site_label_1
_geom_angle_atom_site_label_2
_geom_angle_atom_site_label_3
_geom_angle
_geom_angle_site_symmetry_1
_geom_angle_site_symmetry_3
N2 Cd1 N2 180.00(10) 3_666 1_455
N2 Cd1 N1 90.20(9) 3_666 .
N2 Cd1 N1 89.80(9) 1_455 .
N2 Cd1 N1 89.80(9) 3_666 3_566
N2 Cd1 N1 90.20(9) 1_455 3_566
N1 Cd1 N1 180.000(1) . 3_566
N2 Cd1 S2 93.48(5) 3_666 .
N2 Cd1 S2 86.52(5) 1_455 .
N1 Cd1 S2 91.27(6) . .
N1 Cd1 S2 88.73(6) 3_566 .
N2 Cd1 S2 86.52(5) 3_666 3_566
N2 Cd1 S2 93.48(5) 1_455 3_566
N1 Cd1 S2 88.73(6) . 3_566
N1 Cd1 S2 91.27(6) 3_566 3_566
S2 Cd1 S2 180.0 . 3_566
C2 S2 Cd1 97.77(6) . .
C1 N1 Cd1 164.2(2) . .
C2 N2 Cd1 165.82(16) . 1_655
C4 N3 C8 122.3(2) . .
C4 N3 H3 116(2) . .
C8 N3 H3 122(2) . .
N1 C1 S1 178.3(2) . .
N2 C2 S2 178.51(17) . .
C3 C3 C6 124.2(3) 3_565 .
C3 C3 H3A 117.2(17) 3_565 .
C6 C3 H3A 118.6(17) . .
N3 C4 C5 120.0(2) . .
N3 C4 H4 117(2) . .
C5 C4 H4 123(2) . .
C4 C5 C6 120.2(2) . .
C4 C5 H5 120.7(17) . .
C6 C5 H5 119.0(17) . .
C5 C6 C7 117.59(19) . .
C5 C6 C3 125.18(19) . .
C7 C6 C3 117.2(2) . .
C8 C7 C6 119.9(2) . .
C8 C7 H7 120.0(18) . .
C6 C7 H7 120.0(18) . .
N3 C8 C7 119.9(2) . .
N3 C8 H8 119(2) . .
C7 C8 H8 121(2) . .

loop_
_geom_bond_atom_site_label_1
_geom_bond_atom_site_label_2
_geom_bond_distance
_geom_bond_site_symmetry_2
Cd1 N2 2.2859(17) 3_666
Cd1 N2 2.2859(17) 1_455
Cd1 N1 2.2925(18) .
Cd1 N1 2.2925(18) 3_566
Cd1 S2 2.7507(7) .
Cd1 S2 2.7507(7) 3_566
S1 C1 1.6279(19) .
S2 C2 1.6389(17) .
N1 C1 1.147(3) .
N2 C2 1.146(2) .
N2 Cd1 2.2859(17) 1_655
N3 C4 1.320(3) .
N3 C8 1.325(3) .
N3 H3 0.76(3) .
C3 C3 1.317(4) 3_565
C3 C6 1.470(3) .
C3 H3A 1.02(3) .
C4 C5 1.356(3) .
C4 H4 0.84(3) .
C5 C6 1.385(3) .
C5 H5 0.99(3) .
C6 C7 1.388(3) .
C7 C8 1.359(3) .
C7 H7 0.94(3) .
C8 H8 0.90(3) .

loop_
_geom_hbond_atom_site_label_D
_geom_hbond_atom_site_label_H
_geom_hbond_atom_site_label_A
_geom_hbond_distance_DH
_geom_hbond_distance_HA
_geom_hbond_distance_DA
_geom_hbond_angle_DHA
_geom_hbond_site_symmetry_A
N3 H3 S1 0.76(3) 2.64(3) 3.371(2) 161(3) 4_665
